data_7706923
loop_
_publ_author_name
'Weller, Ruth'
'M\"uller, Igor'
'Duhayon, Carine'
'Sabo-Etienne, Sylviane'
'Bontemps, S\'ebastien'
'Werncke, C. Gunnar'

_publ_section_title
;
 Quasilinear 3d-metal(i) complexes
 [KM(N(Dipp)SiR<sub>3</sub>)<sub>2</sub>] (M = Cr-Co) - structural
 diversity, solution state behaviour and reactivity.
;
_journal_issue 14
_journal_name_full 'Dalton transactions (Cambridge, England : 2003)'
_journal_page_first 4890
_journal_page_last 4903
_journal_paper_doi 10.1039/d1dt00121c
_journal_volume 50
_journal_year 2021
_chemical_formula_moiety 'C44 H62 Fe N2 Si2, 2(C10 H20 K0.5 O4)'
_chemical_formula_sum 'C64 H102 Fe K N2 O8 Si2'
_chemical_formula_weight 1178.60
_chemical_name_common GW12
_space_group_crystal_system triclinic
_space_group_IT_number 2
_space_group_name_Hall '-P 1'
_space_group_name_H-M_alt 'P -1'
_atom_sites_solution_hydrogens geom
_atom_sites_solution_primary dual
_audit_creation_date 2020-11-25
_audit_creation_method
;
Olex2 1.2
(compiled 2018.05.29 svn.r3508 for OlexSys, GUI svn.r5506)
;
_audit_update_record
;
2020-12-01 deposited with the CCDC.	2021-03-03 downloaded from the CCDC.
;
_cell_angle_alpha 83.532(2)
_cell_angle_beta 88.471(2)
_cell_angle_gamma 87.653(2)
_cell_formula_units_Z 2
_cell_length_a 11.0677(6)
_cell_length_b 13.4596(7)
_cell_length_c 22.1320(11)
_cell_measurement_reflns_used 9682
_cell_measurement_temperature 100(2)
_cell_measurement_theta_max 25.2848
_cell_measurement_theta_min 2.4353
_cell_volume 3272.4(3)
_computing_cell_refinement 'SAINT V8.35A (Bruker AXS Inc., 2015)'
_computing_data_collection 'APEX3 (Bruker AXS Inc., 2015)'
_computing_data_reduction 'SAINT V8.35A (Bruker AXS Inc., 2015)'
_computing_molecular_graphics 'Olex2 (Dolomanov et al., 2009)'
_computing_publication_material 'Olex2 (Dolomanov et al., 2009)'
_computing_structure_refinement 'ShelXL (Sheldrick, 2015)'
_computing_structure_solution 'ShelXT (Sheldrick, 2015)'
_diffrn_ambient_temperature 100.0
_diffrn_detector 'Bruker APEX2 area detector'
_diffrn_detector_area_resol_mean 7.9
_diffrn_detector_type 'CCD area detector'
_diffrn_measured_fraction_theta_full 0.999
_diffrn_measured_fraction_theta_max 0.998
_diffrn_measurement_device 'three-circle diffractometer'
_diffrn_measurement_device_type 'Bruker D8 QUEST area detector'
_diffrn_measurement_method '\w and \f scans'
_diffrn_radiation_monochromator 'mirror optics'
_diffrn_radiation_probe x-ray
_diffrn_radiation_type MoK\a
_diffrn_radiation_wavelength 0.71073
_diffrn_reflns_av_R_equivalents 0.0554
_diffrn_reflns_av_unetI/netI 0.0299
_diffrn_reflns_Laue_measured_fraction_full 0.999
_diffrn_reflns_Laue_measured_fraction_max 0.998
_diffrn_reflns_limit_h_max 13
_diffrn_reflns_limit_h_min -12
_diffrn_reflns_limit_k_max 16
_diffrn_reflns_limit_k_min -16
_diffrn_reflns_limit_l_max 26
_diffrn_reflns_limit_l_min -26
_diffrn_reflns_number 117177
_diffrn_reflns_point_group_measured_fraction_full 0.999
_diffrn_reflns_point_group_measured_fraction_max 0.998
_diffrn_reflns_theta_full 25.242
_diffrn_reflns_theta_max 25.313
_diffrn_reflns_theta_min 2.264
_diffrn_source 'microfocus sealed X-ray tube'
_diffrn_source_type 'Incoatec I\ms'
_exptl_absorpt_coefficient_mu 0.383
_exptl_absorpt_correction_T_max 0.97
_exptl_absorpt_correction_T_min 0.92
_exptl_absorpt_correction_type multi-scan
_exptl_absorpt_process_details
;
 
;
_exptl_crystal_colour red
_exptl_crystal_colour_primary red
_exptl_crystal_density_diffrn 1.196
_exptl_crystal_density_method 'not measured'
_exptl_crystal_description plate
_exptl_crystal_F_000 1274
_exptl_crystal_size_max 0.312
_exptl_crystal_size_mid 0.239
_exptl_crystal_size_min 0.072
_refine_diff_density_max 0.363
_refine_diff_density_min -0.330
_refine_diff_density_rms 0.048
_refine_ls_extinction_method none
_refine_ls_goodness_of_fit_ref 1.043
_refine_ls_hydrogen_treatment constr
_refine_ls_matrix_type full
_refine_ls_number_parameters 720
_refine_ls_number_reflns 11928
_refine_ls_number_restraints 0
_refine_ls_restrained_S_all 1.043
_refine_ls_R_factor_all 0.0508
_refine_ls_R_factor_gt 0.0367
_refine_ls_shift/su_max 0.001
_refine_ls_shift/su_mean 0.000
_refine_ls_structure_factor_coef Fsqd
_refine_ls_weighting_details 'w=1/[\s^2^(Fo^2^)+(0.0258P)^2^+2.5642P] where P=(Fo^2^+2Fc^2^)/3'
_refine_ls_weighting_scheme calc
_refine_ls_wR_factor_gt 0.0731
_refine_ls_wR_factor_ref 0.0773
_reflns_Friedel_coverage 0.000
_reflns_number_gt 9908
_reflns_number_total 11928
_reflns_threshold_expression 'I > 2\s(I)'
_cod_data_source_file d1dt00121c2.cif
_cod_data_source_block 10_k_18c6_fe_phccph
_cod_depositor_comments 'Adding full bibliography for 7706910--7706927.cif.'
_cod_database_code 7706923
_shelx_shelxl_version_number 2017/1
_shelx_space_group_comment
;
The symmetry employed for this shelxl refinement is uniquely defined
by the following loop, which should always be used as a source of
symmetry information in preference to the above space-group names.
They are only intended as comments.
;
_shelx_estimated_absorpt_t_max 0.973
_shelx_estimated_absorpt_t_min 0.890
_olex2_refinement_description
;
1. Fixed Uiso
 At 1.2 times of:
  All C(H) groups, All C(H,H) groups
 At 1.5 times of:
  All C(H,H,H) groups
2.a Ternary CH refined with riding coordinates:
 C21(H21), C24(H24), C36(H36), C39(H39)
2.b Secondary CH2 refined with riding coordinates:
 C2'(H2'A,H2'B), C3'(H3'A,H3'B), C5'(H5'A,H5'B), C6'(H6'A,H6'B), C8'(H8'A,
 H8'B), C20'(H20A,H20B), C2A(H2AA,H2AB), C3A(H3AA,H3AB), C5A(H5AA,H5AB),
 C6A(H6AA,H6AB), C8A(H8AA,H8AB), C20A(H20C,H20D), C2L(H2LA,H2LB), C3L(H3LA,
 H3LB), C4L(H4LA,H4LB), C5L(H5LA,H5LB), C7L(H7LA,H7LB), C8L(H8LA,H8LB),
 C9L(H9LA,H9LB), C10L(H10A,H10B)
2.c Aromatic/amide H refined with riding coordinates:
 C4(H4), C5(H5), C6(H6), C7(H7), C8(H8), C10(H10), C11(H11), C12(H12),
 C13(H13), C14(H14), C17(H17), C18(H18), C19(H19), C32(H32), C33(H33), C34(H34)
2.d Idealised Me refined as rotating group:
 C22(H22A,H22B,H22C), C23(H23A,H23B,H23C), C25(H25A,H25B,H25C), C26(H26A,H26B,
 H26C), C27(H27A,H27B,H27C), C28(H28A,H28B,H28C), C29(H29A,H29B,H29C), C37(H37A,
 H37B,H37C), C38(H38A,H38B,H38C), C40(H40A,H40B,H40C), C41(H41A,H41B,H41C),
 C42(H42A,H42B,H42C), C43(H43A,H43B,H43C), C44(H44A,H44B,H44C)
;
_olex2_submission_special_instructions 'No special instructions were received'

loop_
_space_group_symop_operation_xyz
'x, y, z'
'-x, -y, -z'

loop_
_atom_site_label
_atom_site_type_symbol
_atom_site_fract_x
_atom_site_fract_y
_atom_site_fract_z
_atom_site_U_iso_or_equiv
_atom_site_adp_type
_atom_site_occupancy
_atom_site_site_symmetry_order
_atom_site_calc_flag
_atom_site_refinement_flags_posn
_atom_site_refinement_flags_adp
_atom_site_refinement_flags_occupancy
_atom_site_disorder_assembly
_atom_site_disorder_group
Fe1 Fe 0.46233(2) 0.51606(2) 0.74353(2) 0.01093(7) Uani 1 1 d . . . . .
K1 K 1.000000 1.000000 0.500000 0.01556(12) Uani 1 2 d S T P . .
K2 K 1.000000 1.000000 1.000000 0.01862(13) Uani 1 2 d S T P . .
N1 N 0.39310(13) 0.57781(10) 0.81510(6) 0.0122(3) Uani 1 1 d . . . . .
N2 N 0.58918(14) 0.40945(10) 0.73685(6) 0.0129(3) Uani 1 1 d . . . . .
Si1 Si 0.35731(5) 0.52004(4) 0.88624(2) 0.01366(11) Uani 1 1 d . . . . .
Si2 Si 0.67314(5) 0.40777(4) 0.67039(2) 0.01463(11) Uani 1 1 d . . . . .
C1 C 0.43698(17) 0.60475(13) 0.66427(8) 0.0141(4) Uani 1 1 d . . . . .
C2 C 0.36967(17) 0.52990(13) 0.66717(8) 0.0142(4) Uani 1 1 d . . . . .
C3 C 0.46997(16) 0.69742(13) 0.62818(8) 0.0157(4) Uani 1 1 d . . . . .
C4 C 0.50955(17) 0.69783(15) 0.56748(8) 0.0203(4) Uani 1 1 d . . . . .
H4 H 0.514874 0.636959 0.549448 0.024 Uiso 1 1 calc R . . . .
C5 C 0.54103(18) 0.78636(16) 0.53348(9) 0.0249(5) Uani 1 1 d . . . . .
H5 H 0.568747 0.785539 0.492540 0.030 Uiso 1 1 calc R . . . .
C6 C 0.53228(18) 0.87590(15) 0.55887(9) 0.0252(5) Uani 1 1 d . . . . .
H6 H 0.553208 0.936513 0.535402 0.030 Uiso 1 1 calc R . . . .
C7 C 0.49279(18) 0.87640(15) 0.61875(9) 0.0237(5) Uani 1 1 d . . . . .
H7 H 0.486191 0.937750 0.636226 0.028 Uiso 1 1 calc R . . . .
C8 C 0.46289(18) 0.78850(14) 0.65328(9) 0.0198(4) Uani 1 1 d . . . . .
H8 H 0.437266 0.789855 0.694504 0.024 Uiso 1 1 calc R . . . .
C9 C 0.27156(17) 0.48607(13) 0.63794(8) 0.0155(4) Uani 1 1 d . . . . .
C10 C 0.17776(18) 0.44084(14) 0.67278(9) 0.0215(4) Uani 1 1 d . . . . .
H10 H 0.182654 0.432089 0.715849 0.026 Uiso 1 1 calc R . . . .
C11 C 0.0779(2) 0.40861(16) 0.64555(10) 0.0282(5) Uani 1 1 d . . . . .
H11 H 0.013981 0.379470 0.670018 0.034 Uiso 1 1 calc R . . . .
C12 C 0.0704(2) 0.41849(15) 0.58272(10) 0.0275(5) Uani 1 1 d . . . . .
H12 H 0.000995 0.397204 0.564159 0.033 Uiso 1 1 calc R . . . .
C13 C 0.1643(2) 0.45944(15) 0.54730(9) 0.0258(5) Uani 1 1 d . . . . .
H13 H 0.160625 0.464423 0.504220 0.031 Uiso 1 1 calc R . . . .
C14 C 0.26404(19) 0.49332(14) 0.57436(8) 0.0210(4) Uani 1 1 d . . . . .
H14 H 0.328004 0.521768 0.549598 0.025 Uiso 1 1 calc R . . . .
C15 C 0.37318(17) 0.68403(13) 0.80656(7) 0.0136(4) Uani 1 1 d . . . . .
C16 C 0.26057(17) 0.72935(13) 0.78639(8) 0.0150(4) Uani 1 1 d . . . . .
C17 C 0.24559(19) 0.83353(14) 0.78039(8) 0.0213(4) Uani 1 1 d . . . . .
H17 H 0.169864 0.863338 0.767647 0.026 Uiso 1 1 calc R . . . .
C18 C 0.3370(2) 0.89443(14) 0.79234(9) 0.0245(5) Uani 1 1 d . . . . .
H18 H 0.324212 0.965075 0.788204 0.029 Uiso 1 1 calc R . . . .
C19 C 0.4477(2) 0.85128(14) 0.81046(8) 0.0228(4) Uani 1 1 d . . . . .
H19 H 0.511537 0.893021 0.817924 0.027 Uiso 1 1 calc R . . . .
C20 C 0.46723(17) 0.74743(14) 0.81800(8) 0.0172(4) Uani 1 1 d . . . . .
C21 C 0.15753(17) 0.67007(14) 0.76705(8) 0.0169(4) Uani 1 1 d . . . . .
H21 H 0.180220 0.597240 0.775466 0.020 Uiso 1 1 calc R . . . .
C22 C 0.13578(19) 0.69394(15) 0.69858(8) 0.0241(5) Uani 1 1 d . . . . .
H22A H 0.075010 0.649712 0.686246 0.036 Uiso 1 1 calc GR . . . .
H22B H 0.211632 0.683564 0.675874 0.036 Uiso 1 1 calc GR . . . .
H22C H 0.106837 0.763756 0.689941 0.036 Uiso 1 1 calc GR . . . .
C23 C 0.03683(18) 0.69002(16) 0.80043(9) 0.0260(5) Uani 1 1 d . . . . .
H23A H -0.023296 0.644343 0.789133 0.039 Uiso 1 1 calc GR . . . .
H23B H 0.008362 0.759324 0.788984 0.039 Uiso 1 1 calc GR . . . .
H23C H 0.048499 0.679120 0.844454 0.039 Uiso 1 1 calc GR . . . .
C24 C 0.59272(18) 0.70476(15) 0.83453(9) 0.0226(4) Uani 1 1 d . . . . .
H24 H 0.585013 0.632030 0.848674 0.027 Uiso 1 1 calc R . . . .
C25 C 0.6762(2) 0.71260(18) 0.77799(10) 0.0342(5) Uani 1 1 d . . . . .
H25A H 0.755184 0.680689 0.788443 0.051 Uiso 1 1 calc GR . . . .
H25B H 0.686307 0.783232 0.763196 0.051 Uiso 1 1 calc GR . . . .
H25C H 0.640393 0.678874 0.746171 0.051 Uiso 1 1 calc GR . . . .
C26 C 0.6495(2) 0.75287(18) 0.88596(11) 0.0385(6) Uani 1 1 d . . . . .
H26A H 0.725954 0.717180 0.897195 0.058 Uiso 1 1 calc GR . . . .
H26B H 0.594011 0.749080 0.921340 0.058 Uiso 1 1 calc GR . . . .
H26C H 0.664711 0.823115 0.872230 0.058 Uiso 1 1 calc GR . . . .
C27 C 0.19065(18) 0.50751(15) 0.90270(9) 0.0248(5) Uani 1 1 d . . . . .
H27A H 0.178177 0.475248 0.944224 0.037 Uiso 1 1 calc GR . . . .
H27B H 0.156673 0.466745 0.873803 0.037 Uiso 1 1 calc GR . . . .
H27C H 0.150278 0.574027 0.898654 0.037 Uiso 1 1 calc GR . . . .
C28 C 0.42143(18) 0.38949(13) 0.89918(8) 0.0188(4) Uani 1 1 d . . . . .
H28A H 0.403751 0.361686 0.941185 0.028 Uiso 1 1 calc GR . . . .
H28B H 0.509198 0.389565 0.892061 0.028 Uiso 1 1 calc GR . . . .
H28C H 0.385070 0.348538 0.871113 0.028 Uiso 1 1 calc GR . . . .
C29 C 0.41364(19) 0.59024(14) 0.94811(8) 0.0214(4) Uani 1 1 d . . . . .
H29A H 0.374155 0.566391 0.986901 0.032 Uiso 1 1 calc GR . . . .
H29B H 0.394726 0.661918 0.938306 0.032 Uiso 1 1 calc GR . . . .
H29C H 0.501386 0.578966 0.951349 0.032 Uiso 1 1 calc GR . . . .
C30 C 0.60640(17) 0.32725(13) 0.78240(8) 0.0145(4) Uani 1 1 d . . . . .
C31 C 0.53149(18) 0.24410(14) 0.78512(8) 0.0192(4) Uani 1 1 d . . . . .
C32 C 0.5498(2) 0.16410(15) 0.83016(9) 0.0277(5) Uani 1 1 d . . . . .
H32 H 0.499274 0.108429 0.832007 0.033 Uiso 1 1 calc R . . . .
C33 C 0.6400(2) 0.16410(16) 0.87214(9) 0.0341(6) Uani 1 1 d . . . . .
H33 H 0.651046 0.109038 0.902573 0.041 Uiso 1 1 calc R . . . .
C34 C 0.7137(2) 0.24466(16) 0.86951(9) 0.0288(5) Uani 1 1 d . . . . .
H34 H 0.776038 0.244164 0.898255 0.035 Uiso 1 1 calc R . . . .
C35 C 0.69902(18) 0.32666(14) 0.82575(8) 0.0199(4) Uani 1 1 d . . . . .
C36 C 0.43318(19) 0.23885(15) 0.73925(8) 0.0226(4) Uani 1 1 d . . . . .
H36 H 0.429405 0.304164 0.712780 0.027 Uiso 1 1 calc R . . . .
C37 C 0.3077(2) 0.22280(16) 0.76898(10) 0.0305(5) Uani 1 1 d . . . . .
H37A H 0.247519 0.222588 0.737297 0.046 Uiso 1 1 calc GR . . . .
H37B H 0.286955 0.277010 0.793943 0.046 Uiso 1 1 calc GR . . . .
H37C H 0.308339 0.158567 0.794698 0.046 Uiso 1 1 calc GR . . . .
C38 C 0.4640(2) 0.15624(18) 0.69823(10) 0.0366(6) Uani 1 1 d . . . . .
H38A H 0.400794 0.155762 0.668087 0.055 Uiso 1 1 calc GR . . . .
H38B H 0.468868 0.091240 0.723093 0.055 Uiso 1 1 calc GR . . . .
H38C H 0.541912 0.168991 0.677337 0.055 Uiso 1 1 calc GR . . . .
C39 C 0.78106(19) 0.41444(16) 0.82662(9) 0.0273(5) Uani 1 1 d . . . . .
H39 H 0.757277 0.466068 0.792497 0.033 Uiso 1 1 calc R . . . .
C40 C 0.9150(2) 0.3855(2) 0.81706(12) 0.0516(7) Uani 1 1 d . . . . .
H40A H 0.962980 0.445377 0.815191 0.077 Uiso 1 1 calc GR . . . .
H40B H 0.925788 0.355360 0.778880 0.077 Uiso 1 1 calc GR . . . .
H40C H 0.941779 0.337190 0.850981 0.077 Uiso 1 1 calc GR . . . .
C41 C 0.7673(2) 0.46298(17) 0.88580(10) 0.0346(5) Uani 1 1 d . . . . .
H41A H 0.819346 0.520495 0.883726 0.052 Uiso 1 1 calc GR . . . .
H41B H 0.790879 0.414096 0.920071 0.052 Uiso 1 1 calc GR . . . .
H41C H 0.682836 0.485449 0.891520 0.052 Uiso 1 1 calc GR . . . .
C42 C 0.77938(17) 0.29436(14) 0.67555(8) 0.0187(4) Uani 1 1 d . . . . .
H42A H 0.826219 0.293632 0.637387 0.028 Uiso 1 1 calc GR . . . .
H42B H 0.732660 0.233690 0.682737 0.028 Uiso 1 1 calc GR . . . .
H42C H 0.834553 0.296730 0.709223 0.028 Uiso 1 1 calc GR . . . .
C43 C 0.58428(19) 0.39731(15) 0.60002(8) 0.0228(5) Uani 1 1 d . . . . .
H43A H 0.640150 0.386367 0.566096 0.034 Uiso 1 1 calc GR . . . .
H43B H 0.535861 0.459239 0.589826 0.034 Uiso 1 1 calc GR . . . .
H43C H 0.530635 0.340871 0.607560 0.034 Uiso 1 1 calc GR . . . .
C44 C 0.76255(19) 0.52342(14) 0.65326(9) 0.0231(4) Uani 1 1 d . . . . .
H44A H 0.809086 0.519894 0.615211 0.035 Uiso 1 1 calc GR . . . .
H44B H 0.818001 0.528354 0.686491 0.035 Uiso 1 1 calc GR . . . .
H44C H 0.707279 0.582440 0.649121 0.035 Uiso 1 1 calc GR . . . .
O1' O 0.80627(12) 0.96109(9) 0.58124(5) 0.0171(3) Uani 1 1 d . . . . .
C2' C 0.83117(18) 0.88248(14) 0.62867(8) 0.0198(4) Uani 1 1 d . . . . .
H2'A H 0.756304 0.866609 0.652683 0.024 Uiso 1 1 calc R . . . .
H2'B H 0.891609 0.903780 0.656283 0.024 Uiso 1 1 calc R . . . .
C3' C 0.87901(18) 0.79178(14) 0.60088(8) 0.0198(4) Uani 1 1 d . . . . .
H3'A H 0.888873 0.734440 0.632763 0.024 Uiso 1 1 calc R . . . .
H3'B H 0.821694 0.773704 0.570684 0.024 Uiso 1 1 calc R . . . .
O4' O 0.99288(12) 0.81424(9) 0.57202(5) 0.0181(3) Uani 1 1 d . . . . .
C5' C 1.04863(19) 0.73088(13) 0.54633(8) 0.0212(4) Uani 1 1 d . . . . .
H5'A H 0.998554 0.711998 0.513333 0.025 Uiso 1 1 calc R . . . .
H5'B H 1.056371 0.672773 0.577841 0.025 Uiso 1 1 calc R . . . .
C6' C 1.17110(19) 0.75953(14) 0.52160(8) 0.0225(5) Uani 1 1 d . . . . .
H6'A H 1.220549 0.780099 0.554347 0.027 Uiso 1 1 calc R . . . .
H6'B H 1.213168 0.701833 0.505018 0.027 Uiso 1 1 calc R . . . .
O7' O 1.15549(12) 0.84074(9) 0.47455(6) 0.0193(3) Uani 1 1 d . . . . .
C8' C 1.26709(18) 0.87128(14) 0.44632(9) 0.0211(4) Uani 1 1 d . . . . .
H8'A H 1.311003 0.813393 0.430883 0.025 Uiso 1 1 calc R . . . .
H8'B H 1.318467 0.897930 0.476219 0.025 Uiso 1 1 calc R . . . .
C20' C 0.75943(18) 1.04919(14) 0.60536(8) 0.0199(4) Uani 1 1 d . . . . .
H20A H 0.819246 1.072916 0.632408 0.024 Uiso 1 1 calc R . . . .
H20B H 0.684490 1.034235 0.629517 0.024 Uiso 1 1 calc R . . . .
O1A O 0.81939(13) 0.85513(9) 1.01281(6) 0.0240(3) Uani 1 1 d . . . . .
C2A C 0.8686(2) 0.75598(15) 1.02589(10) 0.0307(5) Uani 1 1 d . . . . .
H2AA H 0.804852 0.707305 1.023023 0.037 Uiso 1 1 calc R . . . .
H2AB H 0.899561 0.746403 1.067775 0.037 Uiso 1 1 calc R . . . .
C3A C 0.9692(2) 0.73870(15) 0.98136(11) 0.0321(5) Uani 1 1 d . . . . .
H3AA H 0.997157 0.667522 0.986898 0.038 Uiso 1 1 calc R . . . .
H3AB H 0.939722 0.754274 0.939376 0.038 Uiso 1 1 calc R . . . .
O4A O 1.06677(13) 0.80046(10) 0.99028(6) 0.0245(3) Uani 1 1 d . . . . .
C5A C 1.1591(2) 0.79340(16) 0.94423(10) 0.0306(5) Uani 1 1 d . . . . .
H5AA H 1.126400 0.819041 0.904005 0.037 Uiso 1 1 calc R . . . .
H5AB H 1.185511 0.722476 0.943039 0.037 Uiso 1 1 calc R . . . .
C6A C 1.26448(19) 0.85279(14) 0.95724(10) 0.0257(5) Uani 1 1 d . . . . .
H6AA H 1.292679 0.831607 0.998963 0.031 Uiso 1 1 calc R . . . .
H6AB H 1.331962 0.841353 0.928266 0.031 Uiso 1 1 calc R . . . .
O7A O 1.22815(13) 0.95610(10) 0.95142(6) 0.0242(3) Uani 1 1 d . . . . .
C8A C 1.32332(19) 1.01856(15) 0.96185(10) 0.0275(5) Uani 1 1 d . . . . .
H8AA H 1.394237 1.004218 0.935571 0.033 Uiso 1 1 calc R . . . .
H8AB H 1.347843 1.005847 1.004806 0.033 Uiso 1 1 calc R . . . .
C20A C 0.7196(2) 0.87452(15) 1.05222(10) 0.0285(5) Uani 1 1 d . . . . .
H20C H 0.744437 0.861917 1.095122 0.034 Uiso 1 1 calc R . . . .
H20D H 0.653333 0.829579 1.046249 0.034 Uiso 1 1 calc R . . . .
O1L O 1.07324(13) 1.04500(10) 0.61817(6) 0.0268(3) Uani 1 1 d . . . . .
C2L C 1.19389(19) 1.00131(15) 0.62068(10) 0.0277(5) Uani 1 1 d . . . . .
H2LA H 1.195699 0.932562 0.608717 0.033 Uiso 1 1 calc R . . . .
H2LB H 1.226127 0.999048 0.662132 0.033 Uiso 1 1 calc R . . . .
C3L C 1.26654(19) 1.07038(15) 0.57542(9) 0.0240(5) Uani 1 1 d . . . . .
H3LA H 1.264518 1.049369 0.534020 0.029 Uiso 1 1 calc R . . . .
H3LB H 1.351744 1.071584 0.587756 0.029 Uiso 1 1 calc R . . . .
C4L C 1.2014(2) 1.17311(16) 0.57810(10) 0.0302(5) Uani 1 1 d . . . . .
H4LA H 1.253370 1.219321 0.596410 0.036 Uiso 1 1 calc R . . . .
H4LB H 1.178666 1.203478 0.536948 0.036 Uiso 1 1 calc R . . . .
C5L C 1.0897(2) 1.15018(15) 0.61786(9) 0.0263(5) Uani 1 1 d . . . . .
H5LA H 1.101819 1.166927 0.659644 0.032 Uiso 1 1 calc R . . . .
H5LB H 1.018236 1.189224 0.600912 0.032 Uiso 1 1 calc R . . . .
O6L O 0.95190(15) 1.02042(14) 0.87871(7) 0.0447(4) Uani 1 1 d . . . . .
C7L C 0.8720(3) 0.9613(2) 0.85293(12) 0.0516(7) Uani 1 1 d . . . . .
H7LA H 0.795042 0.957845 0.876761 0.062 Uiso 1 1 calc R . . . .
H7LB H 0.907101 0.892582 0.852388 0.062 Uiso 1 1 calc R . . . .
C8L C 0.8504(3) 1.0078(3) 0.79018(13) 0.0835(12) Uani 1 1 d . . . . .
H8LA H 0.839981 0.956083 0.762478 0.100 Uiso 1 1 calc R . . . .
H8LB H 0.777375 1.052948 0.788824 0.100 Uiso 1 1 calc R . . . .
C9L C 0.9587(4) 1.0639(3) 0.77343(13) 0.0751(11) Uani 1 1 d . . . . .
H9LA H 0.936766 1.130908 0.752620 0.090 Uiso 1 1 calc R . . . .
H9LB H 1.012249 1.027843 0.745926 0.090 Uiso 1 1 calc R . . . .
C10L C 1.0205(3) 1.0728(2) 0.83184(12) 0.0532(7) Uani 1 1 d . . . . .
H10A H 1.103980 1.043540 0.830575 0.064 Uiso 1 1 calc R . . . .
H10B H 1.024511 1.144029 0.838705 0.064 Uiso 1 1 calc R . . . .

loop_
_atom_site_aniso_label
_atom_site_aniso_U_11
_atom_site_aniso_U_22
_atom_site_aniso_U_33
_atom_site_aniso_U_23
_atom_site_aniso_U_13
_atom_site_aniso_U_12
Fe1 0.01194(14) 0.00996(13) 0.01065(12) -0.00084(9) 0.00018(10) 0.00136(10)
K1 0.0170(3) 0.0134(3) 0.0161(3) -0.0018(2) -0.0003(2) 0.0023(2)
K2 0.0229(3) 0.0150(3) 0.0181(3) -0.0033(2) 0.0064(2) -0.0030(2)
N1 0.0127(8) 0.0115(7) 0.0125(7) -0.0016(6) -0.0003(6) 0.0002(6)
N2 0.0149(9) 0.0113(7) 0.0120(7) 0.0001(6) -0.0002(6) 0.0015(6)
Si1 0.0159(3) 0.0126(2) 0.0121(2) -0.00074(19) 0.0010(2) 0.0007(2)
Si2 0.0147(3) 0.0145(2) 0.0142(2) -0.00117(19) 0.0023(2) 0.0025(2)
C1 0.0144(10) 0.0139(9) 0.0133(9) -0.0006(7) 0.0011(7) 0.0037(8)
C2 0.0156(10) 0.0146(9) 0.0117(8) -0.0008(7) 0.0010(7) 0.0047(8)
C3 0.0098(10) 0.0184(9) 0.0175(9) 0.0037(7) -0.0028(7) -0.0001(8)
C4 0.0161(11) 0.0227(10) 0.0210(10) 0.0017(8) -0.0002(8) -0.0005(8)
C5 0.0187(11) 0.0345(12) 0.0189(10) 0.0079(9) 0.0013(8) -0.0016(9)
C6 0.0182(11) 0.0221(11) 0.0319(11) 0.0136(9) -0.0048(9) -0.0029(9)
C7 0.0211(12) 0.0174(10) 0.0312(11) 0.0043(8) -0.0048(9) -0.0008(8)
C8 0.0182(11) 0.0203(10) 0.0199(9) 0.0019(8) -0.0006(8) -0.0002(8)
C9 0.0181(11) 0.0104(9) 0.0179(9) -0.0025(7) -0.0029(8) 0.0041(7)
C10 0.0221(12) 0.0229(10) 0.0206(10) -0.0062(8) 0.0011(8) -0.0031(9)
C11 0.0213(12) 0.0279(11) 0.0378(12) -0.0126(9) 0.0016(9) -0.0061(9)
C12 0.0211(12) 0.0248(11) 0.0399(12) -0.0162(9) -0.0114(10) 0.0021(9)
C13 0.0343(13) 0.0226(11) 0.0216(10) -0.0071(8) -0.0124(9) 0.0067(9)
C14 0.0264(12) 0.0183(10) 0.0176(9) 0.0002(8) -0.0028(8) 0.0036(8)
C15 0.0179(10) 0.0139(9) 0.0085(8) -0.0007(7) 0.0030(7) 0.0001(8)
C16 0.0164(10) 0.0173(9) 0.0109(8) -0.0013(7) 0.0022(7) 0.0021(8)
C17 0.0252(12) 0.0176(10) 0.0198(10) 0.0002(8) 0.0014(8) 0.0053(9)
C18 0.0370(14) 0.0116(9) 0.0242(10) -0.0004(8) 0.0039(9) 0.0006(9)
C19 0.0307(13) 0.0173(10) 0.0214(10) -0.0039(8) 0.0038(9) -0.0097(9)
C20 0.0187(11) 0.0188(10) 0.0143(9) -0.0023(7) 0.0010(8) -0.0036(8)
C21 0.0145(10) 0.0171(9) 0.0192(9) -0.0029(7) -0.0035(8) 0.0037(8)
C22 0.0223(12) 0.0284(11) 0.0219(10) -0.0057(8) -0.0069(8) 0.0098(9)
C23 0.0186(12) 0.0313(12) 0.0280(11) -0.0048(9) -0.0003(9) 0.0030(9)
C24 0.0166(11) 0.0233(10) 0.0285(11) -0.0019(8) -0.0044(8) -0.0071(8)
C25 0.0195(12) 0.0402(13) 0.0424(13) -0.0023(11) 0.0017(10) -0.0018(10)
C26 0.0330(15) 0.0412(14) 0.0435(14) -0.0072(11) -0.0153(11) -0.0116(11)
C27 0.0215(12) 0.0243(11) 0.0270(11) 0.0033(8) 0.0042(9) 0.0003(9)
C28 0.0246(11) 0.0161(9) 0.0156(9) -0.0012(7) 0.0022(8) -0.0003(8)
C29 0.0303(12) 0.0195(10) 0.0140(9) -0.0013(7) -0.0016(8) 0.0020(9)
C30 0.0164(10) 0.0136(9) 0.0127(8) -0.0011(7) 0.0031(7) 0.0047(8)
C31 0.0268(12) 0.0150(9) 0.0159(9) -0.0035(7) 0.0023(8) 0.0003(8)
C32 0.0437(15) 0.0142(10) 0.0246(11) 0.0003(8) 0.0039(10) -0.0028(9)
C33 0.0523(16) 0.0224(11) 0.0242(11) 0.0094(9) -0.0043(10) 0.0080(11)
C34 0.0281(13) 0.0323(12) 0.0244(11) 0.0029(9) -0.0076(9) 0.0074(10)
C35 0.0170(11) 0.0230(10) 0.0183(9) 0.0014(8) -0.0002(8) 0.0049(8)
C36 0.0296(12) 0.0210(10) 0.0180(10) -0.0026(8) -0.0003(8) -0.0098(9)
C37 0.0339(14) 0.0312(12) 0.0275(11) -0.0060(9) 0.0020(10) -0.0094(10)
C38 0.0427(15) 0.0417(14) 0.0296(12) -0.0181(10) 0.0065(10) -0.0175(11)
C39 0.0213(12) 0.0366(12) 0.0230(10) 0.0043(9) -0.0086(9) -0.0044(9)
C40 0.0244(14) 0.089(2) 0.0489(15) -0.0371(15) 0.0016(12) -0.0165(14)
C41 0.0312(14) 0.0300(12) 0.0430(13) -0.0062(10) -0.0026(11) -0.0009(10)
C42 0.0161(11) 0.0184(10) 0.0218(10) -0.0047(8) 0.0016(8) 0.0012(8)
C43 0.0253(12) 0.0270(11) 0.0153(9) -0.0029(8) 0.0023(8) 0.0073(9)
C44 0.0228(12) 0.0205(10) 0.0247(10) 0.0007(8) 0.0078(8) 0.0001(9)
O1' 0.0195(7) 0.0155(6) 0.0161(6) -0.0017(5) 0.0003(5) 0.0023(5)
C2' 0.0179(11) 0.0239(10) 0.0163(9) 0.0026(8) 0.0017(8) 0.0002(8)
C3' 0.0200(11) 0.0189(10) 0.0196(9) 0.0026(8) -0.0025(8) -0.0027(8)
O4' 0.0202(8) 0.0136(6) 0.0203(7) -0.0025(5) 0.0012(5) 0.0015(5)
C5' 0.0324(13) 0.0119(9) 0.0190(9) -0.0024(7) -0.0018(8) 0.0051(8)
C6' 0.0302(12) 0.0174(10) 0.0184(9) 0.0001(8) -0.0009(8) 0.0114(9)
O7' 0.0194(8) 0.0175(7) 0.0197(7) 0.0017(5) 0.0000(5) 0.0057(6)
C8' 0.0177(11) 0.0188(10) 0.0274(10) -0.0066(8) -0.0001(8) 0.0042(8)
C20' 0.0181(11) 0.0204(10) 0.0218(10) -0.0064(8) 0.0035(8) 0.0011(8)
O1A 0.0288(9) 0.0175(7) 0.0248(7) 0.0006(6) 0.0075(6) -0.0024(6)
C2A 0.0331(14) 0.0166(10) 0.0414(13) 0.0007(9) 0.0064(10) -0.0040(9)
C3A 0.0311(14) 0.0182(11) 0.0487(14) -0.0114(10) 0.0043(10) -0.0055(9)
O4A 0.0263(8) 0.0210(7) 0.0269(7) -0.0065(6) 0.0052(6) -0.0041(6)
C5A 0.0300(13) 0.0273(11) 0.0360(12) -0.0139(9) 0.0075(10) 0.0022(10)
C6A 0.0235(12) 0.0222(11) 0.0313(11) -0.0052(9) 0.0044(9) 0.0036(9)
O7A 0.0223(8) 0.0206(7) 0.0296(7) -0.0038(6) 0.0038(6) 0.0002(6)
C8A 0.0242(12) 0.0260(11) 0.0314(11) 0.0001(9) 0.0068(9) -0.0043(9)
C20A 0.0276(13) 0.0246(11) 0.0313(11) 0.0027(9) 0.0122(9) -0.0037(9)
O1L 0.0247(8) 0.0260(8) 0.0306(8) -0.0063(6) -0.0019(6) -0.0041(6)
C2L 0.0281(13) 0.0242(11) 0.0311(11) -0.0027(9) -0.0076(9) 0.0001(9)
C3L 0.0253(12) 0.0278(11) 0.0192(10) -0.0040(8) -0.0031(8) 0.0022(9)
C4L 0.0292(13) 0.0286(12) 0.0301(11) 0.0061(9) 0.0020(9) 0.0067(10)
C5L 0.0288(13) 0.0249(11) 0.0267(11) -0.0087(9) 0.0000(9) -0.0037(9)
O6L 0.0375(10) 0.0726(12) 0.0230(8) 0.0053(8) -0.0035(7) -0.0186(9)
C7L 0.060(2) 0.0407(15) 0.0566(17) -0.0169(13) 0.0189(14) -0.0156(14)
C8L 0.054(2) 0.167(4) 0.0364(16) -0.042(2) -0.0033(15) 0.000(2)
C9L 0.115(3) 0.069(2) 0.0344(15) 0.0197(14) -0.0006(17) 0.005(2)
C10L 0.0557(19) 0.0537(17) 0.0492(16) 0.0029(13) 0.0115(14) -0.0216(14)

loop_
_atom_type_symbol
_atom_type_description
_atom_type_scat_dispersion_real
_atom_type_scat_dispersion_imag
_atom_type_scat_source
C C 0.0033 0.0016 'International Tables Vol C Tables 4.2.6.8 and 6.1.1.4'
H H 0.0000 0.0000 'International Tables Vol C Tables 4.2.6.8 and 6.1.1.4'
N N 0.0061 0.0033 'International Tables Vol C Tables 4.2.6.8 and 6.1.1.4'
O O 0.0106 0.0060 'International Tables Vol C Tables 4.2.6.8 and 6.1.1.4'
Si Si 0.0817 0.0704 'International Tables Vol C Tables 4.2.6.8 and 6.1.1.4'
K K 0.2009 0.2494 'International Tables Vol C Tables 4.2.6.8 and 6.1.1.4'
Fe Fe 0.3463 0.8444 'International Tables Vol C Tables 4.2.6.8 and 6.1.1.4'

loop_
_geom_angle_atom_site_label_1
_geom_angle_atom_site_label_2
_geom_angle_atom_site_label_3
_geom_angle
_geom_angle_site_symmetry_1
_geom_angle_site_symmetry_3
_geom_angle_publ_flag
N1 Fe1 C1 112.52(6) . . ?
N2 Fe1 N1 131.56(6) . . ?
N2 Fe1 C1 112.92(6) . . ?
N2 Fe1 C2 107.38(6) . . ?
C2 Fe1 N1 118.87(6) . . ?
C2 Fe1 C1 36.94(7) . . ?
O1' K1 O1' 180.0 . 2_776 ?
O1' K1 O4' 119.56(4) 2_776 . ?
O1' K1 O4' 60.44(4) . . ?
O1' K1 O4' 60.44(4) 2_776 2_776 ?
O1' K1 O4' 119.56(4) . 2_776 ?
O1' K1 O7' 61.50(4) . 2_776 ?
O1' K1 O7' 118.50(4) . . ?
O1' K1 O7' 61.50(4) 2_776 . ?
O1' K1 O7' 118.50(4) 2_776 2_776 ?
O1' K1 O1L 107.55(4) . 2_776 ?
O1' K1 O1L 107.55(4) 2_776 . ?
O1' K1 O1L 72.45(4) 2_776 2_776 ?
O1' K1 O1L 72.45(4) . . ?
O1' K1 C2L 89.65(4) 2_776 . ?
O1' K1 C2L 90.36(4) 2_776 2_776 ?
O1' K1 C2L 89.65(4) . 2_776 ?
O1' K1 C2L 90.35(4) . . ?
O4' K1 O4' 180.00(5) . 2_776 ?
O4' K1 O1L 103.55(4) 2_776 . ?
O4' K1 O1L 76.45(4) . . ?
O4' K1 O1L 76.45(4) 2_776 2_776 ?
O4' K1 O1L 103.55(4) . 2_776 ?
O4' K1 C2L 108.88(4) . 2_776 ?
O4' K1 C2L 71.12(4) . . ?
O4' K1 C2L 108.89(4) 2_776 . ?
O4' K1 C2L 71.11(4) 2_776 2_776 ?
O7' K1 O4' 120.67(4) 2_776 . ?
O7' K1 O4' 120.67(4) . 2_776 ?
O7' K1 O4' 59.33(4) 2_776 2_776 ?
O7' K1 O4' 59.33(4) . . ?
O7' K1 O7' 180.0 2_776 . ?
O7' K1 O1L 75.91(4) . 2_776 ?
O7' K1 O1L 75.90(4) 2_776 . ?
O7' K1 O1L 104.09(4) 2_776 2_776 ?
O7' K1 O1L 104.09(4) . . ?
O7' K1 C2L 81.65(4) 2_776 2_776 ?
O7' K1 C2L 98.35(4) . 2_776 ?
O7' K1 C2L 81.65(4) . . ?
O7' K1 C2L 98.35(4) 2_776 . ?
O1L K1 O1L 180.0 . 2_776 ?
O1L K1 C2L 156.06(4) 2_776 . ?
O1L K1 C2L 156.06(4) . 2_776 ?
O1L K1 C2L 23.94(4) . . ?
O1L K1 C2L 23.94(4) 2_776 2_776 ?
C2L K1 C2L 180.0 . 2_776 ?
O1A K2 O1A 180.0 2_777 . ?
O4A K2 O1A 119.06(4) 2_777 . ?
O4A K2 O1A 60.94(4) . . ?
O4A K2 O1A 119.06(4) . 2_777 ?
O4A K2 O1A 60.95(4) 2_777 2_777 ?
O4A K2 O4A 180.0 2_777 . ?
O7A K2 O1A 120.93(4) 2_777 2_777 ?
O7A K2 O1A 59.07(4) . 2_777 ?
O7A K2 O1A 120.93(4) . . ?
O7A K2 O1A 59.07(4) 2_777 . ?
O7A K2 O4A 61.59(4) . . ?
O7A K2 O4A 118.41(4) . 2_777 ?
O7A K2 O4A 118.41(4) 2_777 . ?
O7A K2 O4A 61.59(4) 2_777 2_777 ?
O7A K2 O7A 180.0 . 2_777 ?
O6L K2 O1A 86.11(5) 2_777 2_777 ?
O6L K2 O1A 86.12(5) . . ?
O6L K2 O1A 93.88(5) 2_777 . ?
O6L K2 O1A 93.88(5) . 2_777 ?
O6L K2 O4A 87.98(5) 2_777 2_777 ?
O6L K2 O4A 92.02(5) . 2_777 ?
O6L K2 O4A 87.98(5) . . ?
O6L K2 O4A 92.02(5) 2_777 . ?
O6L K2 O7A 100.61(5) . 2_777 ?
O6L K2 O7A 100.61(5) 2_777 . ?
O6L K2 O7A 79.39(5) 2_777 2_777 ?
O6L K2 O7A 79.39(5) . . ?
O6L K2 O6L 180.0 . 2_777 ?
Si1 N1 Fe1 128.29(8) . . ?
C15 N1 Fe1 115.76(10) . . ?
C15 N1 Si1 115.93(11) . . ?
Si2 N2 Fe1 119.49(7) . . ?
C30 N2 Fe1 122.78(11) . . ?
C30 N2 Si2 117.39(11) . . ?
N1 Si1 C27 114.74(8) . . ?
N1 Si1 C28 112.63(8) . . ?
N1 Si1 C29 111.74(8) . . ?
C27 Si1 C29 105.31(9) . . ?
C28 Si1 C27 104.30(9) . . ?
C28 Si1 C29 107.48(9) . . ?
N2 Si2 C42 110.02(8) . . ?
N2 Si2 C43 115.62(8) . . ?
N2 Si2 C44 111.74(8) . . ?
C42 Si2 C43 103.86(9) . . ?
C44 Si2 C42 109.28(9) . . ?
C44 Si2 C43 105.89(9) . . ?
C2 C1 Fe1 69.83(11) . . ?
C2 C1 C3 144.89(18) . . ?
C3 C1 Fe1 145.21(14) . . ?
C1 C2 Fe1 73.23(11) . . ?
C1 C2 C9 144.29(17) . . ?
C9 C2 Fe1 141.95(13) . . ?
C4 C3 C1 120.96(17) . . ?
C8 C3 C1 120.82(16) . . ?
C8 C3 C4 118.22(17) . . ?
C3 C4 H4 119.7 . . ?
C5 C4 C3 120.58(18) . . ?
C5 C4 H4 119.7 . . ?
C4 C5 H5 119.8 . . ?
C6 C5 C4 120.41(18) . . ?
C6 C5 H5 119.8 . . ?
C5 C6 H6 120.3 . . ?
C7 C6 C5 119.47(18) . . ?
C7 C6 H6 120.3 . . ?
C6 C7 H7 119.7 . . ?
C8 C7 C6 120.61(19) . . ?
C8 C7 H7 119.7 . . ?
C3 C8 H8 119.7 . . ?
C7 C8 C3 120.69(18) . . ?
C7 C8 H8 119.7 . . ?
C10 C9 C2 120.41(16) . . ?
C10 C9 C14 117.94(18) . . ?
C14 C9 C2 121.53(17) . . ?
C9 C10 H10 119.5 . . ?
C11 C10 C9 120.94(18) . . ?
C11 C10 H10 119.5 . . ?
C10 C11 H11 119.8 . . ?
C10 C11 C12 120.4(2) . . ?
C12 C11 H11 119.8 . . ?
C11 C12 H12 120.2 . . ?
C13 C12 C11 119.6(2) . . ?
C13 C12 H12 120.2 . . ?
C12 C13 H13 119.9 . . ?
C12 C13 C14 120.23(19) . . ?
C14 C13 H13 119.9 . . ?
C9 C14 H14 119.6 . . ?
C13 C14 C9 120.77(19) . . ?
C13 C14 H14 119.6 . . ?
C16 C15 N1 121.91(17) . . ?
C20 C15 N1 119.94(16) . . ?
C20 C15 C16 118.15(16) . . ?
C15 C16 C21 123.00(16) . . ?
C17 C16 C15 119.24(18) . . ?
C17 C16 C21 117.65(16) . . ?
C16 C17 H17 118.9 . . ?
C18 C17 C16 122.16(18) . . ?
C18 C17 H17 118.9 . . ?
C17 C18 H18 120.5 . . ?
C17 C18 C19 119.06(18) . . ?
C19 C18 H18 120.5 . . ?
C18 C19 H19 119.4 . . ?
C18 C19 C20 121.23(19) . . ?
C20 C19 H19 119.4 . . ?
C15 C20 C24 121.04(16) . . ?
C19 C20 C15 120.13(18) . . ?
C19 C20 C24 118.71(18) . . ?
C16 C21 H21 108.3 . . ?
C16 C21 C22 110.86(16) . . ?
C16 C21 C23 113.71(15) . . ?
C22 C21 H21 108.3 . . ?
C22 C21 C23 107.28(15) . . ?
C23 C21 H21 108.3 . . ?
C21 C22 H22A 109.5 . . ?
C21 C22 H22B 109.5 . . ?
C21 C22 H22C 109.5 . . ?
H22A C22 H22B 109.5 . . ?
H22A C22 H22C 109.5 . . ?
H22B C22 H22C 109.5 . . ?
C21 C23 H23A 109.5 . . ?
C21 C23 H23B 109.5 . . ?
C21 C23 H23C 109.5 . . ?
H23A C23 H23B 109.5 . . ?
H23A C23 H23C 109.5 . . ?
H23B C23 H23C 109.5 . . ?
C20 C24 H24 107.4 . . ?
C20 C24 C25 110.02(16) . . ?
C20 C24 C26 113.84(17) . . ?
C25 C24 H24 107.4 . . ?
C25 C24 C26 110.44(18) . . ?
C26 C24 H24 107.4 . . ?
C24 C25 H25A 109.5 . . ?
C24 C25 H25B 109.5 . . ?
C24 C25 H25C 109.5 . . ?
H25A C25 H25B 109.5 . . ?
H25A C25 H25C 109.5 . . ?
H25B C25 H25C 109.5 . . ?
C24 C26 H26A 109.5 . . ?
C24 C26 H26B 109.5 . . ?
C24 C26 H26C 109.5 . . ?
H26A C26 H26B 109.5 . . ?
H26A C26 H26C 109.5 . . ?
H26B C26 H26C 109.5 . . ?
Si1 C27 H27A 109.5 . . ?
Si1 C27 H27B 109.5 . . ?
Si1 C27 H27C 109.5 . . ?
H27A C27 H27B 109.5 . . ?
H27A C27 H27C 109.5 . . ?
H27B C27 H27C 109.5 . . ?
Si1 C28 H28A 109.5 . . ?
Si1 C28 H28B 109.5 . . ?
Si1 C28 H28C 109.5 . . ?
H28A C28 H28B 109.5 . . ?
H28A C28 H28C 109.5 . . ?
H28B C28 H28C 109.5 . . ?
Si1 C29 H29A 109.5 . . ?
Si1 C29 H29B 109.5 . . ?
Si1 C29 H29C 109.5 . . ?
H29A C29 H29B 109.5 . . ?
H29A C29 H29C 109.5 . . ?
H29B C29 H29C 109.5 . . ?
N2 C30 C35 120.88(17) . . ?
C31 C30 N2 120.27(16) . . ?
C31 C30 C35 118.85(16) . . ?
C30 C31 C36 121.48(16) . . ?
C32 C31 C30 119.41(19) . . ?
C32 C31 C36 119.09(18) . . ?
C31 C32 H32 119.3 . . ?
C33 C32 C31 121.4(2) . . ?
C33 C32 H32 119.3 . . ?
C32 C33 H33 120.3 . . ?
C34 C33 C32 119.46(19) . . ?
C34 C33 H33 120.3 . . ?
C33 C34 H34 119.2 . . ?
C33 C34 C35 121.5(2) . . ?
C35 C34 H34 119.2 . . ?
C30 C35 C39 121.83(16) . . ?
C34 C35 C30 119.33(19) . . ?
C34 C35 C39 118.82(18) . . ?
C31 C36 H36 107.7 . . ?
C31 C36 C37 113.03(16) . . ?
C31 C36 C38 110.87(18) . . ?
C37 C36 H36 107.7 . . ?
C37 C36 C38 109.63(17) . . ?
C38 C36 H36 107.7 . . ?
C36 C37 H37A 109.5 . . ?
C36 C37 H37B 109.5 . . ?
C36 C37 H37C 109.5 . . ?
H37A C37 H37B 109.5 . . ?
H37A C37 H37C 109.5 . . ?
H37B C37 H37C 109.5 . . ?
C36 C38 H38A 109.5 . . ?
C36 C38 H38B 109.5 . . ?
C36 C38 H38C 109.5 . . ?
H38A C38 H38B 109.5 . . ?
H38A C38 H38C 109.5 . . ?
H38B C38 H38C 109.5 . . ?
C35 C39 H39 107.7 . . ?
C35 C39 C40 112.84(19) . . ?
C35 C39 C41 112.31(17) . . ?
C40 C39 H39 107.7 . . ?
C41 C39 H39 107.7 . . ?
C41 C39 C40 108.30(18) . . ?
C39 C40 H40A 109.5 . . ?
C39 C40 H40B 109.5 . . ?
C39 C40 H40C 109.5 . . ?
H40A C40 H40B 109.5 . . ?
H40A C40 H40C 109.5 . . ?
H40B C40 H40C 109.5 . . ?
C39 C41 H41A 109.5 . . ?
C39 C41 H41B 109.5 . . ?
C39 C41 H41C 109.5 . . ?
H41A C41 H41B 109.5 . . ?
H41A C41 H41C 109.5 . . ?
H41B C41 H41C 109.5 . . ?
Si2 C42 H42A 109.5 . . ?
Si2 C42 H42B 109.5 . . ?
Si2 C42 H42C 109.5 . . ?
H42A C42 H42B 109.5 . . ?
H42A C42 H42C 109.5 . . ?
H42B C42 H42C 109.5 . . ?
Si2 C43 H43A 109.5 . . ?
Si2 C43 H43B 109.5 . . ?
Si2 C43 H43C 109.5 . . ?
H43A C43 H43B 109.5 . . ?
H43A C43 H43C 109.5 . . ?
H43B C43 H43C 109.5 . . ?
Si2 C44 H44A 109.5 . . ?
Si2 C44 H44B 109.5 . . ?
Si2 C44 H44C 109.5 . . ?
H44A C44 H44B 109.5 . . ?
H44A C44 H44C 109.5 . . ?
H44B C44 H44C 109.5 . . ?
C2' O1' K1 113.92(10) . . ?
C20' O1' K1 112.30(10) . . ?
C20' O1' C2' 111.14(13) . . ?
O1' C2' H2'A 109.9 . . ?
O1' C2' H2'B 109.9 . . ?
O1' C2' C3' 108.93(14) . . ?
H2'A C2' H2'B 108.3 . . ?
C3' C2' H2'A 109.9 . . ?
C3' C2' H2'B 109.9 . . ?
C2' C3' H3'A 110.0 . . ?
C2' C3' H3'B 110.0 . . ?
H3'A C3' H3'B 108.4 . . ?
O4' C3' C2' 108.32(15) . . ?
O4' C3' H3'A 110.0 . . ?
O4' C3' H3'B 110.0 . . ?
C3' O4' K1 115.31(10) . . ?
C5' O4' K1 116.32(10) . . ?
C5' O4' C3' 112.67(14) . . ?
O4' C5' H5'A 110.0 . . ?
O4' C5' H5'B 110.0 . . ?
O4' C5' C6' 108.50(15) . . ?
H5'A C5' H5'B 108.4 . . ?
C6' C5' H5'A 110.0 . . ?
C6' C5' H5'B 110.0 . . ?
C5' C6' H6'A 110.1 . . ?
C5' C6' H6'B 110.1 . . ?
H6'A C6' H6'B 108.4 . . ?
O7' C6' C5' 108.16(15) . . ?
O7' C6' H6'A 110.1 . . ?
O7' C6' H6'B 110.1 . . ?
C6' O7' K1 117.18(10) . . ?
C8' O7' K1 113.65(10) . . ?
C8' O7' C6' 112.58(14) . . ?
O7' C8' H8'A 110.0 . . ?
O7' C8' H8'B 110.0 . . ?
O7' C8' C20' 108.54(15) . 2_776 ?
H8'A C8' H8'B 108.4 . . ?
C20' C8' H8'A 110.0 2_776 . ?
C20' C8' H8'B 110.0 2_776 . ?
O1' C20' C8' 108.97(15) . 2_776 ?
O1' C20' H20A 109.9 . . ?
O1' C20' H20B 109.9 . . ?
C8' C20' H20A 109.9 2_776 . ?
C8' C20' H20B 109.9 2_776 . ?
H20A C20' H20B 108.3 . . ?
C2A O1A K2 112.51(12) . . ?
C2A O1A C20A 111.73(15) . . ?
C20A O1A K2 116.11(11) . . ?
O1A C2A H2AA 109.8 . . ?
O1A C2A H2AB 109.8 . . ?
O1A C2A C3A 109.21(17) . . ?
H2AA C2A H2AB 108.3 . . ?
C3A C2A H2AA 109.8 . . ?
C3A C2A H2AB 109.8 . . ?
C2A C3A H3AA 109.7 . . ?
C2A C3A H3AB 109.7 . . ?
H3AA C3A H3AB 108.2 . . ?
O4A C3A C2A 109.87(17) . . ?
O4A C3A H3AA 109.7 . . ?
O4A C3A H3AB 109.7 . . ?
C3A O4A K2 114.67(11) . . ?
C3A O4A C5A 111.10(15) . . ?
C5A O4A K2 110.52(11) . . ?
O4A C5A H5AA 109.7 . . ?
O4A C5A H5AB 109.7 . . ?
O4A C5A C6A 110.04(16) . . ?
H5AA C5A H5AB 108.2 . . ?
C6A C5A H5AA 109.7 . . ?
C6A C5A H5AB 109.7 . . ?
C5A C6A H6AA 109.9 . . ?
C5A C6A H6AB 109.9 . . ?
H6AA C6A H6AB 108.3 . . ?
O7A C6A C5A 108.79(17) . . ?
O7A C6A H6AA 109.9 . . ?
O7A C6A H6AB 109.9 . . ?
C6A O7A K2 115.41(11) . . ?
C8A O7A K2 117.94(11) . . ?
C8A O7A C6A 112.78(15) . . ?
O7A C8A H8AA 109.9 . . ?
O7A C8A H8AB 109.9 . . ?
O7A C8A C20A 108.73(18) . 2_777 ?
H8AA C8A H8AB 108.3 . . ?
C20A C8A H8AA 109.9 2_777 . ?
C20A C8A H8AB 109.9 2_777 . ?
O1A C20A C8A 108.84(16) . 2_777 ?
O1A C20A H20C 109.9 . . ?
O1A C20A H20D 109.9 . . ?
C8A C20A H20C 109.9 2_777 . ?
C8A C20A H20D 109.9 2_777 . ?
H20C C20A H20D 108.3 . . ?
C2L O1L K1 101.24(11) . . ?
C5L O1L K1 110.72(11) . . ?
C5L O1L C2L 104.25(15) . . ?
K1 C2L H2LA 72.1 . . ?
K1 C2L H2LB 162.8 . . ?
O1L C2L K1 54.82(9) . . ?
O1L C2L H2LA 110.9 . . ?
O1L C2L H2LB 110.9 . . ?
O1L C2L C3L 104.29(16) . . ?
H2LA C2L H2LB 108.9 . . ?
C3L C2L K1 83.78(11) . . ?
C3L C2L H2LA 110.9 . . ?
C3L C2L H2LB 110.9 . . ?
C2L C3L H3LA 111.1 . . ?
C2L C3L H3LB 111.1 . . ?
C2L C3L C4L 103.19(16) . . ?
H3LA C3L H3LB 109.1 . . ?
C4L C3L H3LA 111.1 . . ?
C4L C3L H3LB 111.1 . . ?
C3L C4L H4LA 110.9 . . ?
C3L C4L H4LB 110.9 . . ?
H4LA C4L H4LB 108.9 . . ?
C5L C4L C3L 104.14(17) . . ?
C5L C4L H4LA 110.9 . . ?
C5L C4L H4LB 110.9 . . ?
O1L C5L C4L 105.91(16) . . ?
O1L C5L H5LA 110.6 . . ?
O1L C5L H5LB 110.6 . . ?
C4L C5L H5LA 110.6 . . ?
C4L C5L H5LB 110.6 . . ?
H5LA C5L H5LB 108.7 . . ?
C7L O6L K2 123.37(14) . . ?
C7L O6L C10L 108.79(19) . . ?
C10L O6L K2 126.33(15) . . ?
O6L C7L H7LA 110.2 . . ?
O6L C7L H7LB 110.2 . . ?
O6L C7L C8L 107.4(2) . . ?
H7LA C7L H7LB 108.5 . . ?
C8L C7L H7LA 110.2 . . ?
C8L C7L H7LB 110.2 . . ?
C7L C8L H8LA 110.9 . . ?
C7L C8L H8LB 110.9 . . ?
H8LA C8L H8LB 108.9 . . ?
C9L C8L C7L 104.4(3) . . ?
C9L C8L H8LA 110.9 . . ?
C9L C8L H8LB 110.9 . . ?
C8L C9L H9LA 110.6 . . ?
C8L C9L H9LB 110.6 . . ?
C8L C9L C10L 105.9(2) . . ?
H9LA C9L H9LB 108.7 . . ?
C10L C9L H9LA 110.6 . . ?
C10L C9L H9LB 110.6 . . ?
O6L C10L C9L 107.0(2) . . ?
O6L C10L H10A 110.3 . . ?
O6L C10L H10B 110.3 . . ?
C9L C10L H10A 110.3 . . ?
C9L C10L H10B 110.3 . . ?
H10A C10L H10B 108.6 . . ?

loop_
_geom_bond_atom_site_label_1
_geom_bond_atom_site_label_2
_geom_bond_distance
_geom_bond_site_symmetry_2
_geom_bond_publ_flag
Fe1 N1 1.9916(14) . ?
Fe1 N2 1.9808(14) . ?
Fe1 C1 2.0268(17) . ?
Fe1 C2 1.9870(18) . ?
K1 O1' 2.7890(12) . ?
K1 O1' 2.7890(12) 2_776 ?
K1 O4' 2.8124(12) 2_776 ?
K1 O4' 2.8124(12) . ?
K1 O7' 2.7914(12) 2_776 ?
K1 O7' 2.7914(12) . ?
K1 O1L 2.8938(14) 2_776 ?
K1 O1L 2.8937(14) . ?
K1 C2L 3.473(2) . ?
K1 C2L 3.473(2) 2_776 ?
K2 O1A 2.8359(14) . ?
K2 O1A 2.8359(14) 2_777 ?
K2 O4A 2.7866(13) 2_777 ?
K2 O4A 2.7866(13) . ?
K2 O7A 2.7852(14) 2_777 ?
K2 O7A 2.7851(14) . ?
K2 O6L 2.7319(15) 2_777 ?
K2 O6L 2.7318(15) . ?
N1 Si1 1.7195(14) . ?
N1 C15 1.430(2) . ?
N2 Si2 1.7205(15) . ?
N2 C30 1.421(2) . ?
Si1 C27 1.881(2) . ?
Si1 C28 1.8624(18) . ?
Si1 C29 1.8820(19) . ?
Si2 C42 1.8833(18) . ?
Si2 C43 1.886(2) . ?
Si2 C44 1.876(2) . ?
C1 C2 1.272(3) . ?
C1 C3 1.458(2) . ?
C2 C9 1.457(3) . ?
C3 C4 1.401(3) . ?
C3 C8 1.400(3) . ?
C4 H4 0.9500 . ?
C4 C5 1.388(3) . ?
C5 H5 0.9500 . ?
C5 C6 1.385(3) . ?
C6 H6 0.9500 . ?
C6 C7 1.385(3) . ?
C7 H7 0.9500 . ?
C7 C8 1.381(3) . ?
C8 H8 0.9500 . ?
C9 C10 1.395(3) . ?
C9 C14 1.404(2) . ?
C10 H10 0.9500 . ?
C10 C11 1.381(3) . ?
C11 H11 0.9500 . ?
C11 C12 1.386(3) . ?
C12 H12 0.9500 . ?
C12 C13 1.380(3) . ?
C13 H13 0.9500 . ?
C13 C14 1.387(3) . ?
C14 H14 0.9500 . ?
C15 C16 1.425(3) . ?
C15 C20 1.418(3) . ?
C16 C17 1.397(3) . ?
C16 C21 1.516(3) . ?
C17 H17 0.9500 . ?
C17 C18 1.377(3) . ?
C18 H18 0.9500 . ?
C18 C19 1.384(3) . ?
C19 H19 0.9500 . ?
C19 C20 1.398(3) . ?
C20 C24 1.519(3) . ?
C21 H21 1.0000 . ?
C21 C22 1.537(2) . ?
C21 C23 1.538(3) . ?
C22 H22A 0.9800 . ?
C22 H22B 0.9800 . ?
C22 H22C 0.9800 . ?
C23 H23A 0.9800 . ?
C23 H23B 0.9800 . ?
C23 H23C 0.9800 . ?
C24 H24 1.0000 . ?
C24 C25 1.532(3) . ?
C24 C26 1.532(3) . ?
C25 H25A 0.9800 . ?
C25 H25B 0.9800 . ?
C25 H25C 0.9800 . ?
C26 H26A 0.9800 . ?
C26 H26B 0.9800 . ?
C26 H26C 0.9800 . ?
C27 H27A 0.9800 . ?
C27 H27B 0.9800 . ?
C27 H27C 0.9800 . ?
C28 H28A 0.9800 . ?
C28 H28B 0.9800 . ?
C28 H28C 0.9800 . ?
C29 H29A 0.9800 . ?
C29 H29B 0.9800 . ?
C29 H29C 0.9800 . ?
C30 C31 1.415(3) . ?
C30 C35 1.422(3) . ?
C31 C32 1.395(3) . ?
C31 C36 1.517(3) . ?
C32 H32 0.9500 . ?
C32 C33 1.381(3) . ?
C33 H33 0.9500 . ?
C33 C34 1.379(3) . ?
C34 H34 0.9500 . ?
C34 C35 1.391(3) . ?
C35 C39 1.521(3) . ?
C36 H36 1.0000 . ?
C36 C37 1.534(3) . ?
C36 C38 1.535(3) . ?
C37 H37A 0.9800 . ?
C37 H37B 0.9800 . ?
C37 H37C 0.9800 . ?
C38 H38A 0.9800 . ?
C38 H38B 0.9800 . ?
C38 H38C 0.9800 . ?
C39 H39 1.0000 . ?
C39 C40 1.532(3) . ?
C39 C41 1.530(3) . ?
C40 H40A 0.9800 . ?
C40 H40B 0.9800 . ?
C40 H40C 0.9800 . ?
C41 H41A 0.9800 . ?
C41 H41B 0.9800 . ?
C41 H41C 0.9800 . ?
C42 H42A 0.9800 . ?
C42 H42B 0.9800 . ?
C42 H42C 0.9800 . ?
C43 H43A 0.9800 . ?
C43 H43B 0.9800 . ?
C43 H43C 0.9800 . ?
C44 H44A 0.9800 . ?
C44 H44B 0.9800 . ?
C44 H44C 0.9800 . ?
O1' C2' 1.428(2) . ?
O1' C20' 1.427(2) . ?
C2' H2'A 0.9900 . ?
C2' H2'B 0.9900 . ?
C2' C3' 1.499(3) . ?
C3' H3'A 0.9900 . ?
C3' H3'B 0.9900 . ?
C3' O4' 1.426(2) . ?
O4' C5' 1.425(2) . ?
C5' H5'A 0.9900 . ?
C5' H5'B 0.9900 . ?
C5' C6' 1.497(3) . ?
C6' H6'A 0.9900 . ?
C6' H6'B 0.9900 . ?
C6' O7' 1.431(2) . ?
O7' C8' 1.424(2) . ?
C8' H8'A 0.9900 . ?
C8' H8'B 0.9900 . ?
C8' C20' 1.502(3) 2_776 ?
C20' H20A 0.9900 . ?
C20' H20B 0.9900 . ?
O1A C2A 1.422(2) . ?
O1A C20A 1.423(2) . ?
C2A H2AA 0.9900 . ?
C2A H2AB 0.9900 . ?
C2A C3A 1.496(3) . ?
C3A H3AA 0.9900 . ?
C3A H3AB 0.9900 . ?
C3A O4A 1.421(3) . ?
O4A C5A 1.432(2) . ?
C5A H5AA 0.9900 . ?
C5A H5AB 0.9900 . ?
C5A C6A 1.493(3) . ?
C6A H6AA 0.9900 . ?
C6A H6AB 0.9900 . ?
C6A O7A 1.424(2) . ?
O7A C8A 1.414(3) . ?
C8A H8AA 0.9900 . ?
C8A H8AB 0.9900 . ?
C8A C20A 1.498(3) 2_777 ?
C20A H20C 0.9900 . ?
C20A H20D 0.9900 . ?
O1L C2L 1.437(2) . ?
O1L C5L 1.434(2) . ?
C2L H2LA 0.9900 . ?
C2L H2LB 0.9900 . ?
C2L C3L 1.524(3) . ?
C3L H3LA 0.9900 . ?
C3L H3LB 0.9900 . ?
C3L C4L 1.539(3) . ?
C4L H4LA 0.9900 . ?
C4L H4LB 0.9900 . ?
C4L C5L 1.520(3) . ?
C5L H5LA 0.9900 . ?
C5L H5LB 0.9900 . ?
O6L C7L 1.388(3) . ?
O6L C10L 1.410(3) . ?
C7L H7LA 0.9900 . ?
C7L H7LB 0.9900 . ?
C7L C8L 1.479(4) . ?
C8L H8LA 0.9900 . ?
C8L H8LB 0.9900 . ?
C8L C9L 1.460(5) . ?
C9L H9LA 0.9900 . ?
C9L H9LB 0.9900 . ?
C9L C10L 1.498(4) . ?
C10L H10A 0.9900 . ?
C10L H10B 0.9900 . ?

loop_
_geom_torsion_atom_site_label_1
_geom_torsion_atom_site_label_2
_geom_torsion_atom_site_label_3
_geom_torsion_atom_site_label_4
_geom_torsion
_geom_torsion_site_symmetry_1
_geom_torsion_site_symmetry_2
_geom_torsion_site_symmetry_3
_geom_torsion_site_symmetry_4
_geom_torsion_publ_flag
Fe1 N1 Si1 C27 -106.08(12) . . . . ?
Fe1 N1 Si1 C28 13.04(14) . . . . ?
Fe1 N1 Si1 C29 134.14(11) . . . . ?
Fe1 N1 C15 C16 91.71(17) . . . . ?
Fe1 N1 C15 C20 -88.00(17) . . . . ?
Fe1 N2 Si2 C42 -176.57(9) . . . . ?
Fe1 N2 Si2 C43 -59.35(12) . . . . ?
Fe1 N2 Si2 C44 61.85(12) . . . . ?
Fe1 N2 C30 C31 80.58(19) . . . . ?
Fe1 N2 C30 C35 -99.70(18) . . . . ?
Fe1 C1 C2 C9 171.8(3) . . . . ?
Fe1 C1 C3 C4 128.7(2) . . . . ?
Fe1 C1 C3 C8 -51.3(3) . . . . ?
Fe1 C2 C9 C10 29.6(3) . . . . ?
Fe1 C2 C9 C14 -154.43(16) . . . . ?
K1 O1' C2' C3' -52.40(18) . . . . ?
K1 O1' C20' C8' 52.01(17) . . . 2_776 ?
K1 O4' C5' C6' 48.02(17) . . . . ?
K1 O7' C8' C20' -48.17(17) . . . 2_776 ?
K1 O1L C2L C3L 71.56(15) . . . . ?
K1 O1L C5L C4L -69.29(17) . . . . ?
K1 C2L C3L C4L 81.75(14) . . . . ?
K2 O1A C2A C3A -49.8(2) . . . . ?
K2 O1A C20A C8A 46.1(2) . . . 2_777 ?
K2 O4A C5A C6A 55.79(18) . . . . ?
K2 O7A C8A C20A -47.86(19) . . . 2_777 ?
K2 O6L C7L C8L 168.24(18) . . . . ?
K2 O6L C10L C9L -179.59(18) . . . . ?
N1 C15 C16 C17 178.38(15) . . . . ?
N1 C15 C16 C21 -5.6(2) . . . . ?
N1 C15 C20 C19 -179.18(16) . . . . ?
N1 C15 C20 C24 4.8(2) . . . . ?
N2 C30 C31 C32 179.98(16) . . . . ?
N2 C30 C31 C36 1.3(3) . . . . ?
N2 C30 C35 C34 -179.64(17) . . . . ?
N2 C30 C35 C39 1.8(3) . . . . ?
Si1 N1 C15 C16 -89.63(17) . . . . ?
Si1 N1 C15 C20 90.66(17) . . . . ?
Si2 N2 C30 C31 -92.81(18) . . . . ?
Si2 N2 C30 C35 86.91(18) . . . . ?
C1 C2 C9 C10 -137.6(3) . . . . ?
C1 C2 C9 C14 38.4(4) . . . . ?
C1 C3 C4 C5 -179.86(18) . . . . ?
C1 C3 C8 C7 -179.19(18) . . . . ?
C2 C1 C3 C4 -55.8(4) . . . . ?
C2 C1 C3 C8 124.1(3) . . . . ?
C2 C9 C10 C11 173.02(17) . . . . ?
C2 C9 C14 C13 -173.94(16) . . . . ?
C3 C1 C2 Fe1 -177.2(3) . . . . ?
C3 C1 C2 C9 -5.4(5) . . . . ?
C3 C4 C5 C6 -0.8(3) . . . . ?
C4 C3 C8 C7 0.8(3) . . . . ?
C4 C5 C6 C7 0.6(3) . . . . ?
C5 C6 C7 C8 0.4(3) . . . . ?
C6 C7 C8 C3 -1.1(3) . . . . ?
C8 C3 C4 C5 0.2(3) . . . . ?
C9 C10 C11 C12 1.6(3) . . . . ?
C10 C9 C14 C13 2.1(3) . . . . ?
C10 C11 C12 C13 1.0(3) . . . . ?
C11 C12 C13 C14 -2.0(3) . . . . ?
C12 C13 C14 C9 0.4(3) . . . . ?
C14 C9 C10 C11 -3.1(3) . . . . ?
C15 N1 Si1 C27 75.45(15) . . . . ?
C15 N1 Si1 C28 -165.43(13) . . . . ?
C15 N1 Si1 C29 -44.33(15) . . . . ?
C15 C16 C17 C18 1.1(3) . . . . ?
C15 C16 C21 C22 -112.56(18) . . . . ?
C15 C16 C21 C23 126.47(18) . . . . ?
C15 C20 C24 C25 98.0(2) . . . . ?
C15 C20 C24 C26 -137.48(19) . . . . ?
C16 C15 C20 C19 1.1(2) . . . . ?
C16 C15 C20 C24 -174.90(16) . . . . ?
C16 C17 C18 C19 0.5(3) . . . . ?
C17 C16 C21 C22 63.5(2) . . . . ?
C17 C16 C21 C23 -57.5(2) . . . . ?
C17 C18 C19 C20 -1.3(3) . . . . ?
C18 C19 C20 C15 0.5(3) . . . . ?
C18 C19 C20 C24 176.62(17) . . . . ?
C19 C20 C24 C25 -78.1(2) . . . . ?
C19 C20 C24 C26 46.5(2) . . . . ?
C20 C15 C16 C17 -1.9(2) . . . . ?
C20 C15 C16 C21 174.08(15) . . . . ?
C21 C16 C17 C18 -175.05(17) . . . . ?
C30 N2 Si2 C42 -2.95(16) . . . . ?
C30 N2 Si2 C43 114.27(14) . . . . ?
C30 N2 Si2 C44 -124.52(14) . . . . ?
C30 C31 C32 C33 -0.2(3) . . . . ?
C30 C31 C36 C37 -124.28(19) . . . . ?
C30 C31 C36 C38 112.2(2) . . . . ?
C30 C35 C39 C40 -119.8(2) . . . . ?
C30 C35 C39 C41 117.5(2) . . . . ?
C31 C30 C35 C34 0.1(3) . . . . ?
C31 C30 C35 C39 -178.49(17) . . . . ?
C31 C32 C33 C34 -0.2(3) . . . . ?
C32 C31 C36 C37 57.1(2) . . . . ?
C32 C31 C36 C38 -66.5(2) . . . . ?
C32 C33 C34 C35 0.5(3) . . . . ?
C33 C34 C35 C30 -0.5(3) . . . . ?
C33 C34 C35 C39 178.15(19) . . . . ?
C34 C35 C39 C40 61.7(2) . . . . ?
C34 C35 C39 C41 -61.1(2) . . . . ?
C35 C30 C31 C32 0.3(3) . . . . ?
C35 C30 C31 C36 -178.39(17) . . . . ?
C36 C31 C32 C33 178.46(19) . . . . ?
O1' C2' C3' O4' 65.46(19) . . . . ?
C2' O1' C20' C8' -179.06(16) . . . 2_776 ?
C2' C3' O4' K1 -45.77(17) . . . . ?
C2' C3' O4' C5' 177.43(14) . . . . ?
C3' O4' C5' C6' -175.64(14) . . . . ?
O4' C5' C6' O7' -62.09(19) . . . . ?
C5' C6' O7' K1 47.65(18) . . . . ?
C5' C6' O7' C8' -177.76(15) . . . . ?
C6' O7' C8' C20' 175.59(15) . . . 2_776 ?
C20' O1' C2' C3' 179.53(16) . . . . ?
O1A C2A C3A O4A 66.3(2) . . . . ?
C2A O1A C20A C8A 177.01(18) . . . 2_777 ?
C2A C3A O4A K2 -47.7(2) . . . . ?
C2A C3A O4A C5A -173.87(17) . . . . ?
C3A O4A C5A C6A -175.74(17) . . . . ?
O4A C5A C6A O7A -66.3(2) . . . . ?
C5A C6A O7A K2 41.50(18) . . . . ?
C5A C6A O7A C8A -178.86(16) . . . . ?
C6A O7A C8A C20A 173.60(16) . . . 2_777 ?
C20A O1A C2A C3A 177.47(18) . . . . ?
O1L C2L C3L C4L 30.5(2) . . . . ?
C2L O1L C5L C4L 38.8(2) . . . . ?
C2L C3L C4L C5L -7.1(2) . . . . ?
C3L C4L C5L O1L -18.6(2) . . . . ?
C5L O1L C2L K1 -115.00(13) . . . . ?
C5L O1L C2L C3L -43.44(19) . . . . ?
O6L C7L C8L C9L 25.6(3) . . . . ?
C7L O6L C10L C9L 14.1(3) . . . . ?
C7L C8L C9L C10L -16.4(4) . . . . ?
C8L C9L C10L O6L 2.2(4) . . . . ?
C10L O6L C7L C8L -25.0(3) . . . . ?
